data_1545457
loop_
_publ_author_name
'Zhang, Bobo'
'Zhang, Xiang'
'Hu, Bei'
'Sun, Desong'
'Wang, Senlin'
'Zhang-Negrerie, Daisy'
'Du, Yunfei'

_publ_section_title
;
 PhI(OCOCF3)2-Mediated Construction of a 2-Spiropseudoindoxyl Skeleton via
 Cascade Annulation of 2-Sulfonamido-N-phenylpropiolamide Derivatives.
;
_journal_issue 4
_journal_name_full 'Organic letters'
_journal_page_first 902
_journal_page_last 905
_journal_paper_doi 10.1021/acs.orglett.7b00058
_journal_volume 19
_journal_year 2017
_chemical_absolute_configuration ad
_chemical_formula_sum 'C23 H16 Cl F N2 O4 S'
_chemical_formula_weight 470.89
_chemical_name_systematic
; 
 ? 
;
_space_group_IT_number 19
_symmetry_cell_setting orthorhombic
_symmetry_space_group_name_Hall 'P 2ac 2ab'
_symmetry_space_group_name_H-M 'P 21 21 21'
_atom_sites_solution_hydrogens geom
_atom_sites_solution_primary direct
_atom_sites_solution_secondary difmap
_audit_creation_method SHELXL-97
_cell_angle_alpha 90.00
_cell_angle_beta 90.00
_cell_angle_gamma 90.00
_cell_formula_units_Z 4
_cell_length_a 9.0392(6)
_cell_length_b 14.7080(9)
_cell_length_c 15.6959(10)
_cell_measurement_reflns_used 8338
_cell_measurement_temperature 113(2)
_cell_measurement_theta_max 27.5
_cell_measurement_theta_min 3.1
_cell_volume 2086.7(2)
_computing_cell_refinement 'CrystalClear-SM Expert 2.1 b42'
_computing_data_collection 'CrystalClear-SM Expert 2.1 b42 (Rigaku, 2015)'
_computing_data_reduction 'CrystalClear-SM Expert 2.1 b42'
_computing_molecular_graphics 'CrystalStructure 4.1'
_computing_publication_material 'CrystalStructure 4.1 (Rigaku, 2014)'
_computing_structure_refinement 'SHELXL-97 (Sheldrick, 1997)'
_computing_structure_solution 'SHELXS-97 (Sheldrick, 1990)'
_diffrn_ambient_temperature 113(2)
_diffrn_detector_area_resol_mean 5.814
_diffrn_measured_fraction_theta_full 0.990
_diffrn_measured_fraction_theta_max 0.990
_diffrn_measurement_device_type 'Rigaku XtaLAB P200'
_diffrn_measurement_method '\w and \f scans'
_diffrn_radiation_monochromator multilayer
_diffrn_radiation_source 'rotating anode'
_diffrn_radiation_type MoK\a
_diffrn_radiation_wavelength 0.71073
_diffrn_reflns_av_R_equivalents 0.0223
_diffrn_reflns_av_sigmaI/netI 0.0134
_diffrn_reflns_limit_h_max 12
_diffrn_reflns_limit_h_min -12
_diffrn_reflns_limit_k_max 19
_diffrn_reflns_limit_k_min -19
_diffrn_reflns_limit_l_max 21
_diffrn_reflns_limit_l_min -21
_diffrn_reflns_number 28504
_diffrn_reflns_theta_full 28.71
_diffrn_reflns_theta_max 28.71
_diffrn_reflns_theta_min 3.06
_diffrn_standards_decay_% 0
_diffrn_standards_interval_count 0
_diffrn_standards_interval_time 0
_diffrn_standards_number 0
_exptl_absorpt_coefficient_mu 0.327
_exptl_absorpt_correction_T_max 0.9618
_exptl_absorpt_correction_T_min 0.9375
_exptl_absorpt_correction_type multi-scan
_exptl_absorpt_process_details 'REQAB (Rigaku, 1998)'
_exptl_crystal_colour Colorless
_exptl_crystal_density_meas 0
_exptl_crystal_density_method 'not measured'
_exptl_crystal_description Prism
_exptl_crystal_F_000 968
_exptl_crystal_size_max 0.20
_exptl_crystal_size_mid 0.18
_exptl_crystal_size_min 0.12
_refine_diff_density_max 0.303
_refine_diff_density_min -0.241
_refine_diff_density_rms 0.040
_refine_ls_abs_structure_details 'Flack H D (1983), Acta Cryst. A39, 876-881'
_refine_ls_abs_structure_Flack -0.01(3)
_refine_ls_extinction_method none
_refine_ls_goodness_of_fit_ref 1.058
_refine_ls_hydrogen_treatment constr
_refine_ls_matrix_type full
_refine_ls_number_parameters 291
_refine_ls_number_reflns 5337
_refine_ls_number_restraints 0
_refine_ls_restrained_S_all 1.058
_refine_ls_R_factor_all 0.0218
_refine_ls_R_factor_gt 0.0214
_refine_ls_shift/su_max 0.004
_refine_ls_shift/su_mean 0.000
_refine_ls_structure_factor_coef Fsqd
_refine_ls_weighting_details 'calc w=1/[\s^2^(Fo^2^)+(0.0320P)^2^+0.5333P] where P=(Fo^2^+2Fc^2^)/3'
_refine_ls_weighting_scheme calc
_refine_ls_wR_factor_gt 0.0579
_refine_ls_wR_factor_ref 0.0581
_reflns_number_gt 5249
_reflns_number_total 5337
_reflns_threshold_expression >2sigma(I)
_cod_data_source_file ol7b00058_si_002.cif
_cod_data_source_block 1a
_cod_depositor_comments
;
The following automatic conversions were performed:

'_symmetry_cell_setting' value 'Orthorhombic' changed to
'orthorhombic' according to
/home/data/users/saulius/crontab/automatic-downloads/current/ACS/lib/dictionaries/cif_core.dic
dictionary named 'cif_core.dic' version 2.4.2 from 2011-04-26.

'_exptl_absorpt_correction_type' value 'MULTI-SCAN' changed to
'multi-scan' according to
/home/data/users/saulius/crontab/automatic-downloads/current/ACS/lib/dictionaries/cif_core.dic
dictionary named 'cif_core.dic' version 2.4.2 from 2011-04-26.

'_refine_ls_hydrogen_treatment' value 'CONSTR' changed to 'constr'
according to
/home/data/users/saulius/crontab/automatic-downloads/current/ACS/lib/dictionaries/cif_core.dic
dictionary named 'cif_core.dic' version 2.4.2 from 2011-04-26.

Automatic conversion script
Id: cif_fix_values 4973 2017-02-22 13:04:09Z antanas 
;
_cod_original_sg_symbol_H-M P2(1)2(1)2(1)
_cod_database_code 1545457

loop_
_symmetry_equiv_pos_as_xyz
'x, y, z'
'-x+1/2, -y, z+1/2'
'-x, y+1/2, -z+1/2'
'x+1/2, -y+1/2, -z'

loop_
_atom_site_label
_atom_site_type_symbol
_atom_site_fract_x
_atom_site_fract_y
_atom_site_fract_z
_atom_site_U_iso_or_equiv
_atom_site_adp_type
_atom_site_occupancy
_atom_site_symmetry_multiplicity
_atom_site_calc_flag
_atom_site_refinement_flags
S1 S 0.22654(3) 0.054093(18) 0.812248(16) 0.01187(6) Uani 1 1 d .
Cl1 Cl -0.10915(4) 0.24508(2) 0.441666(19) 0.02467(7) Uani 1 1 d .
F1 F 0.77837(9) 0.04922(6) 0.63147(6) 0.03209(19) Uani 1 1 d .
O1 O 0.31465(9) 0.13478(6) 0.81924(6) 0.01764(17) Uani 1 1 d .
O2 O 0.28468(10) -0.03132(6) 0.84094(5) 0.01703(16) Uani 1 1 d .
O3 O 0.07833(9) -0.15805(6) 0.71740(6) 0.01668(17) Uani 1 1 d .
O4 O 0.20879(10) -0.08545(6) 0.51689(5) 0.01727(16) Uani 1 1 d .
N1 N 0.18798(11) 0.03503(6) 0.71050(6) 0.01252(18) Uani 1 1 d .
N2 N 0.32994(11) -0.18624(7) 0.71164(6) 0.01399(18) Uani 1 1 d .
C1 C 0.05276(12) 0.07541(8) 0.85787(7) 0.0133(2) Uani 1 1 d .
C2 C 0.02878(13) 0.15624(8) 0.90096(8) 0.0167(2) Uani 1 1 d .
H2 H 0.1055 0.2001 0.9058 0.020 Uiso 1 1 calc R
C3 C -0.10932(14) 0.17231(9) 0.93711(8) 0.0190(2) Uani 1 1 d .
H3 H -0.1265 0.2275 0.9669 0.023 Uiso 1 1 calc R
C4 C -0.22237(14) 0.10875(9) 0.93029(8) 0.0197(2) Uani 1 1 d .
C5 C -0.19517(14) 0.02715(9) 0.88736(9) 0.0237(3) Uani 1 1 d .
H5 H -0.2716 -0.0169 0.8830 0.028 Uiso 1 1 calc R
C6 C -0.05774(14) 0.00957(9) 0.85100(8) 0.0199(2) Uani 1 1 d .
H6 H -0.0395 -0.0461 0.8221 0.024 Uiso 1 1 calc R
C7 C -0.37312(15) 0.12833(11) 0.96640(9) 0.0286(3) Uani 1 1 d .
H7A H -0.3885 0.1942 0.9689 0.043 Uiso 1 1 calc R
H7B H -0.3803 0.1028 1.0239 0.043 Uiso 1 1 calc R
H7C H -0.4488 0.1008 0.9299 0.043 Uiso 1 1 calc R
C8 C 0.12228(12) 0.09647(7) 0.65328(7) 0.01182(19) Uani 1 1 d .
C9 C 0.06182(13) 0.18170(8) 0.67027(7) 0.0144(2) Uani 1 1 d .
H9 H 0.0677 0.2082 0.7254 0.017 Uiso 1 1 calc R
C10 C -0.00752(13) 0.22637(8) 0.60302(8) 0.0160(2) Uani 1 1 d .
H10 H -0.0515 0.2842 0.6125 0.019 Uiso 1 1 calc R
C11 C -0.01363(13) 0.18777(8) 0.52196(8) 0.0159(2) Uani 1 1 d .
C12 C 0.05058(12) 0.10464(8) 0.50386(7) 0.0146(2) Uani 1 1 d .
H12 H 0.0478 0.0794 0.4482 0.017 Uiso 1 1 calc R
C13 C 0.11962(11) 0.05958(8) 0.57123(7) 0.01236(19) Uani 1 1 d .
C14 C 0.19233(11) -0.02958(7) 0.57271(7) 0.0120(2) Uani 1 1 d .
C15 C 0.25261(11) -0.04227(7) 0.66498(7) 0.01126(19) Uani 1 1 d .
C16 C 0.41908(12) -0.04829(8) 0.66550(7) 0.01244(19) Uani 1 1 d .
C17 C 0.52470(13) 0.01501(8) 0.64344(8) 0.0168(2) Uani 1 1 d .
H17 H 0.4988 0.0737 0.6232 0.020 Uiso 1 1 calc R
C18 C 0.67122(13) -0.01178(9) 0.65250(9) 0.0202(2) Uani 1 1 d .
C19 C 0.71314(13) -0.09610(9) 0.68143(8) 0.0204(2) Uani 1 1 d .
H19 H 0.8150 -0.1109 0.6868 0.025 Uiso 1 1 calc R
C20 C 0.60505(13) -0.16005(8) 0.70295(8) 0.0182(2) Uani 1 1 d .
H20 H 0.6313 -0.2187 0.7233 0.022 Uiso 1 1 calc R
C21 C 0.45834(12) -0.13483(8) 0.69362(7) 0.0135(2) Uani 1 1 d .
C22 C 0.20516(12) -0.13585(8) 0.70182(7) 0.0125(2) Uani 1 1 d .
C23 C 0.33164(14) -0.27504(8) 0.75265(8) 0.0187(2) Uani 1 1 d .
H23A H 0.2332 -0.3026 0.7486 0.028 Uiso 1 1 calc R
H23B H 0.3588 -0.2680 0.8127 0.028 Uiso 1 1 calc R
H23C H 0.4040 -0.3142 0.7242 0.028 Uiso 1 1 calc R

loop_
_atom_site_aniso_label
_atom_site_aniso_U_11
_atom_site_aniso_U_22
_atom_site_aniso_U_33
_atom_site_aniso_U_23
_atom_site_aniso_U_13
_atom_site_aniso_U_12
S1 0.01103(11) 0.01307(12) 0.01151(11) -0.00022(9) -0.00042(9) 0.00042(9)
Cl1 0.02755(15) 0.02634(15) 0.02012(13) 0.00808(11) -0.00231(11) 0.01110(12)
F1 0.0150(3) 0.0286(4) 0.0526(5) 0.0002(4) 0.0071(4) -0.0089(3)
O1 0.0152(4) 0.0186(4) 0.0191(4) -0.0016(3) -0.0002(3) -0.0047(3)
O2 0.0192(4) 0.0179(4) 0.0141(3) 0.0010(3) -0.0021(3) 0.0048(3)
O3 0.0122(4) 0.0161(4) 0.0217(4) 0.0023(3) 0.0021(3) -0.0015(3)
O4 0.0190(4) 0.0166(4) 0.0161(4) -0.0032(3) -0.0003(3) 0.0034(3)
N1 0.0147(4) 0.0118(4) 0.0110(4) -0.0011(3) -0.0004(3) 0.0041(3)
N2 0.0120(4) 0.0107(4) 0.0192(4) 0.0019(3) 0.0003(4) 0.0009(3)
C1 0.0125(4) 0.0154(5) 0.0121(5) 0.0002(4) 0.0017(4) 0.0007(4)
C2 0.0160(5) 0.0160(5) 0.0180(5) -0.0025(4) 0.0007(4) -0.0006(4)
C3 0.0178(5) 0.0196(6) 0.0196(5) -0.0056(4) 0.0009(5) 0.0038(4)
C4 0.0154(5) 0.0266(6) 0.0170(5) -0.0013(4) 0.0022(4) 0.0012(5)
C5 0.0172(6) 0.0259(7) 0.0281(6) -0.0059(5) 0.0063(5) -0.0058(5)
C6 0.0186(5) 0.0174(6) 0.0235(6) -0.0050(5) 0.0049(5) -0.0027(5)
C7 0.0152(6) 0.0429(8) 0.0275(6) -0.0066(6) 0.0062(5) 0.0012(6)
C8 0.0095(4) 0.0125(5) 0.0134(5) 0.0022(4) 0.0014(4) -0.0003(4)
C9 0.0149(5) 0.0129(5) 0.0155(5) 0.0003(4) 0.0020(4) 0.0013(4)
C10 0.0147(5) 0.0134(5) 0.0199(5) 0.0025(4) 0.0028(4) 0.0030(4)
C11 0.0138(5) 0.0176(5) 0.0162(5) 0.0064(4) 0.0002(4) 0.0042(4)
C12 0.0136(5) 0.0172(5) 0.0129(5) 0.0022(4) 0.0010(4) 0.0014(4)
C13 0.0102(4) 0.0131(5) 0.0137(5) 0.0011(4) 0.0013(4) 0.0008(4)
C14 0.0099(5) 0.0135(5) 0.0127(5) 0.0009(4) 0.0010(4) 0.0002(4)
C15 0.0102(4) 0.0104(5) 0.0132(4) 0.0000(3) 0.0008(3) 0.0017(4)
C16 0.0100(4) 0.0127(5) 0.0147(5) -0.0011(4) 0.0004(3) 0.0014(4)
C17 0.0147(5) 0.0141(5) 0.0217(6) -0.0009(4) 0.0017(4) -0.0014(4)
C18 0.0127(5) 0.0211(6) 0.0269(6) -0.0040(5) 0.0035(5) -0.0056(4)
C19 0.0107(5) 0.0250(6) 0.0255(6) -0.0050(5) -0.0007(5) 0.0029(4)
C20 0.0145(5) 0.0176(5) 0.0225(6) -0.0014(4) -0.0009(4) 0.0049(4)
C21 0.0123(5) 0.0130(5) 0.0150(5) -0.0016(4) 0.0007(4) 0.0008(4)
C22 0.0127(5) 0.0119(5) 0.0130(5) -0.0001(4) -0.0001(4) 0.0004(4)
C23 0.0200(5) 0.0124(5) 0.0237(6) 0.0048(4) 0.0000(5) 0.0008(4)

loop_
_atom_type_symbol
_atom_type_description
_atom_type_scat_dispersion_real
_atom_type_scat_dispersion_imag
_atom_type_scat_source
C C 0.0033 0.0016 'International Tables Vol C Tables 4.2.6.8 and 6.1.1.4'
H H 0.0000 0.0000 'International Tables Vol C Tables 4.2.6.8 and 6.1.1.4'
N N 0.0061 0.0033 'International Tables Vol C Tables 4.2.6.8 and 6.1.1.4'
O O 0.0106 0.0060 'International Tables Vol C Tables 4.2.6.8 and 6.1.1.4'
F F 0.0171 0.0103 'International Tables Vol C Tables 4.2.6.8 and 6.1.1.4'
S S 0.1246 0.1234 'International Tables Vol C Tables 4.2.6.8 and 6.1.1.4'
Cl Cl 0.1484 0.1585 'International Tables Vol C Tables 4.2.6.8 and 6.1.1.4'

loop_
_geom_angle_atom_site_label_1
_geom_angle_atom_site_label_2
_geom_angle_atom_site_label_3
_geom_angle
O1 S1 O2 119.84(5)
O1 S1 N1 109.29(5)
O2 S1 N1 103.37(5)
O1 S1 C1 108.56(5)
O2 S1 C1 110.88(5)
N1 S1 C1 103.60(5)
C8 N1 C15 110.85(9)
C8 N1 S1 126.54(8)
C15 N1 S1 121.15(7)
C22 N2 C21 111.54(9)
C22 N2 C23 123.25(10)
C21 N2 C23 124.02(10)
C2 C1 C6 121.44(11)
C2 C1 S1 119.52(9)
C6 C1 S1 119.03(9)
C1 C2 C3 119.04(11)
C4 C3 C2 120.94(11)
C3 C4 C5 119.04(11)
C3 C4 C7 120.58(11)
C5 C4 C7 120.36(12)
C6 C5 C4 120.95(12)
C5 C6 C1 118.58(11)
C9 C8 C13 121.26(10)
C9 C8 N1 128.45(10)
C13 C8 N1 110.27(9)
C10 C9 C8 117.13(10)
C9 C10 C11 121.16(11)
C12 C11 C10 122.06(11)
C12 C11 Cl1 119.10(9)
C10 C11 Cl1 118.82(9)
C11 C12 C13 116.86(11)
C12 C13 C8 121.45(10)
C12 C13 C14 129.56(10)
C8 C13 C14 108.95(9)
O4 C14 C13 130.58(10)
O4 C14 C15 123.26(10)
C13 C14 C15 106.16(9)
N1 C15 C16 116.18(9)
N1 C15 C22 113.34(9)
C16 C15 C22 102.80(9)
N1 C15 C14 102.77(8)
C16 C15 C14 111.17(9)
C22 C15 C14 110.82(8)
C17 C16 C21 121.36(10)
C17 C16 C15 130.59(10)
C21 C16 C15 108.04(10)
C16 C17 C18 116.32(11)
F1 C18 C19 118.61(11)
F1 C18 C17 117.83(12)
C19 C18 C17 123.56(11)
C18 C19 C20 119.63(11)
C21 C20 C19 117.62(11)
C20 C21 C16 121.48(11)
C20 C21 N2 128.44(11)
C16 C21 N2 110.06(9)
O3 C22 N2 127.81(11)
O3 C22 C15 124.94(10)
N2 C22 C15 107.24(9)

loop_
_geom_bond_atom_site_label_1
_geom_bond_atom_site_label_2
_geom_bond_distance
S1 O1 1.4334(9)
S1 O2 1.4343(8)
S1 N1 1.6585(9)
S1 C1 1.7546(11)
Cl1 C11 1.7448(12)
F1 C18 1.3609(14)
O3 C22 1.2168(14)
O4 C14 1.2104(13)
N1 C8 1.4057(14)
N1 C15 1.4643(13)
N2 C22 1.3585(14)
N2 C21 1.4138(14)
N2 C23 1.4561(15)
C1 C2 1.3848(16)
C1 C6 1.3953(16)
C2 C3 1.3916(16)
C3 C4 1.3891(17)
C4 C5 1.3982(18)
C4 C7 1.5036(17)
C5 C6 1.3914(17)
C8 C9 1.3933(15)
C8 C13 1.3976(15)
C9 C10 1.3924(16)
C10 C11 1.3943(17)
C11 C12 1.3831(16)
C12 C13 1.3952(15)
C13 C14 1.4672(15)
C14 C15 1.5585(15)
C15 C16 1.5074(14)
C15 C22 1.5534(15)
C16 C17 1.3777(16)
C16 C21 1.3931(15)
C17 C18 1.3890(17)
C18 C19 1.3740(18)
C19 C20 1.3977(18)
C20 C21 1.3847(16)

loop_
_geom_torsion_atom_site_label_1
_geom_torsion_atom_site_label_2
_geom_torsion_atom_site_label_3
_geom_torsion_atom_site_label_4
_geom_torsion
O1 S1 N1 C8 -54.04(11)
O2 S1 N1 C8 177.27(10)
C1 S1 N1 C8 61.53(10)
O1 S1 N1 C15 110.85(9)
O2 S1 N1 C15 -17.83(10)
C1 S1 N1 C15 -133.58(9)
O1 S1 C1 C2 -7.39(11)
O2 S1 C1 C2 126.22(10)
N1 S1 C1 C2 -123.48(10)
O1 S1 C1 C6 173.62(9)
O2 S1 C1 C6 -52.77(11)
N1 S1 C1 C6 57.53(11)
C6 C1 C2 C3 -0.84(18)
S1 C1 C2 C3 -179.81(9)
C1 C2 C3 C4 -0.15(18)
C2 C3 C4 C5 0.88(19)
C2 C3 C4 C7 -177.44(12)
C3 C4 C5 C6 -0.7(2)
C7 C4 C5 C6 177.68(13)
C4 C5 C6 C1 -0.3(2)
C2 C1 C6 C5 1.06(19)
S1 C1 C6 C5 -179.97(10)
C15 N1 C8 C9 -173.45(11)
S1 N1 C8 C9 -7.25(17)
C15 N1 C8 C13 8.33(12)
S1 N1 C8 C13 174.52(8)
C13 C8 C9 C10 3.06(16)
N1 C8 C9 C10 -175.00(11)
C8 C9 C10 C11 -1.06(17)
C9 C10 C11 C12 -1.19(18)
C9 C10 C11 Cl1 177.25(9)
C10 C11 C12 C13 1.39(17)
Cl1 C11 C12 C13 -177.04(8)
C11 C12 C13 C8 0.63(16)
C11 C12 C13 C14 177.86(11)
C9 C8 C13 C12 -2.93(16)
N1 C8 C13 C12 175.45(10)
C9 C8 C13 C14 179.33(10)
N1 C8 C13 C14 -2.30(12)
C12 C13 C14 O4 -0.8(2)
C8 C13 C14 O4 176.72(11)
C12 C13 C14 C15 178.40(11)
C8 C13 C14 C15 -4.09(11)
C8 N1 C15 C16 111.40(11)
S1 N1 C15 C16 -55.65(12)
C8 N1 C15 C22 -129.85(9)
S1 N1 C15 C22 63.10(11)
C8 N1 C15 C14 -10.20(11)
S1 N1 C15 C14 -177.25(7)
O4 C14 C15 N1 -172.27(10)
C13 C14 C15 N1 8.47(10)
O4 C14 C15 C16 62.78(14)
C13 C14 C15 C16 -116.48(10)
O4 C14 C15 C22 -50.89(13)
C13 C14 C15 C22 129.85(9)
N1 C15 C16 C17 -52.73(16)
C22 C15 C16 C17 -177.09(11)
C14 C15 C16 C17 64.30(15)
N1 C15 C16 C21 127.52(10)
C22 C15 C16 C21 3.16(11)
C14 C15 C16 C21 -115.45(10)
C21 C16 C17 C18 -1.25(17)
C15 C16 C17 C18 179.03(12)
C16 C17 C18 F1 -179.84(11)
C16 C17 C18 C19 0.14(19)
F1 C18 C19 C20 -179.64(11)
C17 C18 C19 C20 0.4(2)
C18 C19 C20 C21 0.19(18)
C19 C20 C21 C16 -1.30(18)
C19 C20 C21 N2 -179.32(11)
C17 C16 C21 C20 1.89(17)
C15 C16 C21 C20 -178.33(11)
C17 C16 C21 N2 -179.76(10)
C15 C16 C21 N2 0.01(12)
C22 N2 C21 C20 174.38(12)
C23 N2 C21 C20 6.54(19)
C22 N2 C21 C16 -3.82(13)
C23 N2 C21 C16 -171.66(11)
C21 N2 C22 O3 -175.00(11)
C23 N2 C22 O3 -7.05(18)
C21 N2 C22 C15 5.75(12)
C23 N2 C22 C15 173.70(10)
N1 C15 C22 O3 49.13(15)
C16 C15 C22 O3 175.35(11)
C14 C15 C22 O3 -65.80(14)
N1 C15 C22 N2 -131.59(9)
C16 C15 C22 N2 -5.38(11)
C14 C15 C22 N2 113.48(10)
